data_7204089
loop_
_publ_author_name
'Sugiura, Ken-ichi'
'Mikami, Shinji'
'Johnson, Mitchell T.'
'Raebiger, James W.'
'Miller, Joel S.'
'Iwasaki, Kentaro'
'Okada, Yuko'
'Hino, Shojun'
'Sakata, Yoshiteru'

_publ_section_title
;
 Ferrimagnetic ordering of one-dimensional N,N'-dicyanoquinone diimine
 (DCNQI) electron transfer salts with porphyrinatomanganese(II)
;
_journal_issue 9
_journal_name_full 'Journal of Materials Chemistry'
_journal_page_first 2152
_journal_paper_doi 10.1039/b100936m
_journal_volume 11
_journal_year 2001
_chemical_formula_sum 'C90 H80 Cl4 Mn N8'
_chemical_formula_weight 1470.43
_space_group_IT_number 14
_symmetry_cell_setting monoclinic
_symmetry_Int_Tables_number 14
_symmetry_space_group_name_Hall '-P 2ybc'
_symmetry_space_group_name_H-M 'P 1 21/c 1'
_cell_angle_alpha 90
_cell_angle_beta 104.60(3)
_cell_angle_gamma 90
_cell_formula_units_Z 2
_cell_length_a 12.988(5)
_cell_length_b 20.020(6)
_cell_length_c 15.548(5)
_cell_measurement_reflns_used 25
_cell_measurement_temperature 198.2
_cell_measurement_theta_max 20.0
_cell_measurement_theta_min 19.9
_cell_volume 3912(2)
_computing_cell_refinement 'MSC/AFC Diffractometer Control'
_computing_data_collection 'MSC/AFC Diffractometer Control'
_computing_data_reduction 'teXsan Ver. 1.10'
_computing_publication_material 'teXsan Ver. 1.10'
_computing_structure_refinement 'teXsan Ver. 1.10'
_computing_structure_solution SIR92
_diffrn_measured_fraction_theta_full 0.9975
_diffrn_measured_fraction_theta_max 0.9975
_diffrn_measurement_device_type 'Rigaku AFC7R'
_diffrn_measurement_method \w-2\q
_diffrn_radiation_type 'Mo K\a'
_diffrn_radiation_wavelength 0.7107
_diffrn_reflns_av_R_equivalents 0.018
_diffrn_reflns_limit_h_max 16
_diffrn_reflns_limit_h_min 0
_diffrn_reflns_limit_k_max 25
_diffrn_reflns_limit_k_min 0
_diffrn_reflns_limit_l_max 19
_diffrn_reflns_limit_l_min -20
_diffrn_reflns_number 9608
_diffrn_reflns_theta_full 27.48
_diffrn_reflns_theta_max 27.48
_diffrn_standards_decay_% 3.03
_diffrn_standards_interval_count 150
_diffrn_standards_number 3
_exptl_absorpt_coefficient_mu 0.356
_exptl_absorpt_correction_T_max 0.999
_exptl_absorpt_correction_T_min 0.924
_exptl_absorpt_correction_type psi-scan
_exptl_absorpt_process_details '(North, Phillips & Mathews, 1968)'
_exptl_crystal_colour colorless
_exptl_crystal_density_diffrn 1.248
_exptl_crystal_density_method 'not measured'
_exptl_crystal_description prismatic
_exptl_crystal_size_max 0.200
_exptl_crystal_size_mid 0.200
_exptl_crystal_size_min 0.200
_refine_diff_density_max 1.43
_refine_diff_density_min -0.61
_refine_ls_extinction_method none
_refine_ls_goodness_of_fit_ref 1.942
_refine_ls_hydrogen_treatment noref
_refine_ls_number_parameters 382
_refine_ls_number_reflns 5401
_refine_ls_R_factor_gt 0.1095
_refine_ls_shift/su_max 2.4717
_refine_ls_structure_factor_coef F
_refine_ls_weighting_details 'w = 1/[\s^2^(Fo) + 0.00490|Fo|^2^]'
_refine_ls_weighting_scheme calc
_refine_ls_wR_factor_ref 0.1653
_reflns_number_gt 5401
_reflns_number_total 8946
_reflns_threshold_expression F^2^>3.0\s(F^2^)
_cod_data_source_file b100936m.txt
_cod_data_source_block MnTMesP_DMDCNQI_PhCl
_cod_original_cell_volume 3911(2)
_cod_original_formula_sum 'C90 H80 Cl4 N8 Mn '
_cod_database_code 7204089

loop_
_symmetry_equiv_pos_as_xyz
x,y,z
-x,1/2+y,1/2-z
-x,-y,-z
x,1/2-y,1/2+z

loop_
_atom_site_label
_atom_site_type_symbol
_atom_site_fract_x
_atom_site_fract_y
_atom_site_fract_z
_atom_site_U_iso_or_equiv
_atom_site_adp_type
_atom_site_occupancy
_atom_site_calc_flag
_atom_site_refinement_flags
_atom_site_disorder_assembly
_atom_site_disorder_group
Mn(1) Mn 1.0000 0.0000 1.0000 0.0282(2) Uani 1.00 d S . .
Cl(1) Cl 1.4814(3) 0.0629(3) 1.6432(2) 0.174(2) Uani 1.00 d . . .
Cl(2) Cl 1.8019(5) 0.1241(3) 1.3362(4) 0.134(2) Uani 0.50 d P . .
Cl(3) Cl 1.8894(9) -0.1159(7) 1.5001(10) 0.247(6) Uani 0.50 d P . .
N(1) N 0.9877(3) 0.0996(2) 0.9883(2) 0.0337(8) Uani 1.00 d . . .
N(2) N 1.1119(3) 0.0105(2) 1.1150(2) 0.0334(9) Uani 1.00 d . . .
N(3) N 1.1314(3) -0.0019(2) 0.9283(3) 0.0445(10) Uani 1.00 d . . .
N(4) N 1.3011(3) -0.0264(2) 0.8910(3) 0.0431(10) Uani 1.00 d . . .
C(1) C 0.9215(3) 0.1358(2) 0.9210(3) 0.0340(10) Uani 1.00 d . . .
C(2) C 0.9355(4) 0.2054(2) 0.9391(3) 0.041(1) Uani 1.00 d . . .
C(3) C 1.0092(4) 0.2127(2) 1.0154(3) 0.043(1) Uani 1.00 d . . .
C(4) C 1.0428(3) 0.1471(2) 1.0475(3) 0.034(1) Uani 1.00 d . . .
C(5) C 1.1201(3) 0.1332(2) 1.1252(3) 0.037(1) Uani 1.00 d . . .
C(6) C 1.1520(3) 0.0694(2) 1.1565(3) 0.037(1) Uani 1.00 d . . .
C(7) C 1.2314(4) 0.0547(2) 1.2367(3) 0.042(1) Uani 1.00 d . . .
C(8) C 1.2375(4) -0.0112(2) 1.2442(3) 0.044(1) Uani 1.00 d . . .
C(9) C 1.1638(3) -0.0397(2) 1.1691(3) 0.034(1) Uani 1.00 d . . .
C(10) C 1.1495(3) -0.1084(2) 1.1541(3) 0.036(1) Uani 1.00 d . . .
C(11) C 1.1711(4) 0.1921(2) 1.1812(3) 0.040(1) Uani 1.00 d . . .
C(12) C 1.2594(4) 0.2239(3) 1.1633(4) 0.048(1) Uani 1.00 d . . .
C(13) C 1.3051(5) 0.2774(3) 1.2176(4) 0.061(2) Uani 1.00 d . . .
C(14) C 1.2660(5) 0.2988(3) 1.2883(4) 0.057(2) Uani 1.00 d . . .
C(15) C 1.1799(5) 0.2662(3) 1.3036(4) 0.055(1) Uani 1.00 d . . .
C(16) C 1.1302(4) 0.2128(3) 1.2518(4) 0.050(1) Uani 1.00 d . . .
C(17) C 1.3026(5) 0.2026(4) 1.0872(5) 0.069(2) Uani 1.00 d . . .
C(18) C 1.3167(7) 0.3570(4) 1.3454(5) 0.081(2) Uani 1.00 d . . .
C(19) C 1.0367(5) 0.1777(3) 1.2726(4) 0.065(2) Uani 1.00 d . . .
C(20) C 1.2096(4) -0.1558(2) 1.2236(3) 0.038(1) Uani 1.00 d . . .
C(21) C 1.3089(4) -0.1801(3) 1.2190(3) 0.052(1) Uani 1.00 d . . .
C(22) C 1.3630(5) -0.2244(3) 1.2839(4) 0.064(2) Uani 1.00 d . . .
C(23) C 1.3207(5) -0.2447(3) 1.3519(4) 0.057(2) Uani 1.00 d . . .
C(24) C 1.2232(5) -0.2194(3) 1.3570(4) 0.061(2) Uani 1.00 d . . .
C(25) C 1.1668(4) -0.1743(3) 1.2938(3) 0.047(1) Uani 1.00 d . . .
C(26) C 1.3613(6) -0.1566(5) 1.1474(5) 0.094(2) Uani 1.00 d . . .
C(27) C 1.3790(7) -0.2920(4) 1.4246(5) 0.084(2) Uani 1.00 d . . .
C(28) C 1.0616(5) -0.1458(4) 1.3015(4) 0.066(2) Uani 1.00 d . . .
C(29) C 1.3976(3) -0.0133(2) 0.9465(3) 0.035(1) Uani 1.00 d . . .
C(30) C 1.4119(3) 0.0105(2) 1.0339(3) 0.038(1) Uani 1.00 d . . .
C(31) C 1.5106(4) 0.0234(3) 1.0876(3) 0.040(1) Uani 1.00 d . . .
C(32) C 1.5265(4) 0.0483(4) 1.1824(4) 0.065(2) Uani 1.00 d . . .
C(33) C 1.2147(4) -0.0137(2) 0.9156(3) 0.037(1) Uani 1.00 d . . .
C(34) C 1.4818(5) 0.0974(3) 1.5424(4) 0.1311 Uiso 1.00 d G . .
C(35) C 1.5694(5) 0.0914(4) 1.5063(5) 0.1311 Uiso 1.00 d G . .
C(36) C 1.5604 0.1191 1.4242 0.0760 Uiso 1.00 d . . .
C(37) C 1.4820(7) 0.1617(4) 1.3832(4) 0.1311 Uiso 1.00 d G . .
C(38) C 1.3943(6) 0.1677(4) 1.4192(5) 0.1311 Uiso 1.00 d G . .
C(39) C 1.3942(5) 0.1356(4) 1.4988(5) 0.1311 Uiso 1.00 d G . .
C(40) C 1.8664(7) -0.0643(4) 1.4701(7) 0.1412 Uiso 1.00 d G . .
C(41) C 1.8530(7) -0.0602(4) 1.3784(7) 0.1412 Uiso 1.00 d G . .
C(42) C 1.8338(7) 0.0016(4) 1.3357(5) 0.1412 Uiso 1.00 d G . .
C(43) C 1.8279(5) 0.0591(4) 1.3847(5) 0.1412 Uiso 1.00 d G . .
C(44) C 1.8412(7) 0.0550(4) 1.4764(5) 0.1412 Uiso 1.00 d G . .
C(45) C 1.8604(8) -0.0067(5) 1.5191(5) 0.1412 Uiso 1.00 d G . .
H(1) H 0.8986 0.2405 0.9031 0.0494 Uiso 1.00 calc . . .
H(2) H 1.0348 0.2537 1.0434 0.0516 Uiso 1.00 calc . . .
H(3) H 1.2720 0.0863 1.2769 0.0507 Uiso 1.00 calc . . .
H(4) H 1.2830 -0.0354 1.2914 0.0530 Uiso 1.00 calc . . .
H(5) H 1.3647 0.2997 1.2058 0.0728 Uiso 1.00 calc . . .
H(6) H 1.1527 0.2806 1.3518 0.0661 Uiso 1.00 calc . . .
H(7) H 1.2620 0.1661 1.0573 0.0826 Uiso 1.00 calc . . .
H(8) H 1.2987 0.2388 1.0470 0.0826 Uiso 1.00 calc . . .
H(9) H 1.3747 0.1892 1.1089 0.0826 Uiso 1.00 calc . . .
H(10) H 1.3893 0.3471 1.3721 0.0977 Uiso 1.00 calc . . .
H(11) H 1.3124 0.3958 1.3095 0.0977 Uiso 1.00 calc . . .
H(12) H 1.2804 0.3647 1.3904 0.0977 Uiso 1.00 calc . . .
H(13) H 0.9809 0.2089 1.2703 0.0782 Uiso 1.00 calc . . .
H(14) H 1.0124 0.1433 1.2302 0.0782 Uiso 1.00 calc . . .
H(15) H 1.0578 0.1588 1.3304 0.0782 Uiso 1.00 calc . . .
H(16) H 1.4306 -0.2408 1.2809 0.0764 Uiso 1.00 calc . . .
H(17) H 1.1939 -0.2330 1.4044 0.0727 Uiso 1.00 calc . . .
H(18) H 1.4254 -0.1337 1.1742 0.1122 Uiso 1.00 calc . . .
H(19) H 1.3769 -0.1941 1.1154 0.1122 Uiso 1.00 calc . . .
H(20) H 1.3145 -0.1274 1.1079 0.1122 Uiso 1.00 calc . . .
H(21) H 1.3358 -0.3300 1.4265 0.1012 Uiso 1.00 calc . . .
H(22) H 1.4438 -0.3059 1.4123 0.1012 Uiso 1.00 calc . . .
H(23) H 1.3939 -0.2697 1.4803 0.1012 Uiso 1.00 calc . . .
H(24) H 1.0716 -0.1226 1.3564 0.0787 Uiso 1.00 calc . . .
H(25) H 1.0352 -0.1157 1.2538 0.0787 Uiso 1.00 calc . . .
H(26) H 1.0121 -0.1810 1.2992 0.0787 Uiso 1.00 calc . . .
H(27) H 1.3511 0.0178 1.0562 0.0450 Uiso 1.00 calc . . .
H(28) H 1.6003 0.0541 1.2087 0.0776 Uiso 1.00 calc . . .
H(29) H 1.4908 0.0897 1.1820 0.0776 Uiso 1.00 calc . . .
H(30) H 1.4983 0.0166 1.2157 0.0776 Uiso 1.00 calc . . .
H(31) H 1.6325 0.0692 1.5373 0.1574 Uiso 1.00 calc . . .
H(32) H 1.6127 0.1077 1.3937 0.0912 Uiso 1.00 calc . . .
H(33) H 1.4866 0.1863 1.3320 0.1574 Uiso 1.00 calc . . .
H(34) H 1.3347 0.1936 1.3895 0.1574 Uiso 1.00 calc . . .
H(35) H 1.3346 0.1397 1.5234 0.1574 Uiso 1.00 calc . . .
H(36) H 1.8571 -0.0994 1.3450 0.1694 Uiso 1.00 calc . . .
H(37) H 1.8247 0.0044 1.2732 0.1694 Uiso 1.00 calc . . .
H(38) H 1.8372 0.0942 1.5098 0.1694 Uiso 1.00 calc . . .
H(39) H 1.8695 -0.0095 1.5816 0.1694 Uiso 1.00 calc . . .

loop_
_atom_site_aniso_label
_atom_site_aniso_U_11
_atom_site_aniso_U_22
_atom_site_aniso_U_33
_atom_site_aniso_U_12
_atom_site_aniso_U_13
_atom_site_aniso_U_23
Mn(1) 0.0227(3) 0.0263(4) 0.0352(4) 0.0000(3) 0.0064(3) -0.0019(4)
Cl(1) 0.159(3) 0.233(4) 0.130(2) 0.014(3) 0.033(2) 0.057(3)
Cl(2) 0.117(3) 0.127(4) 0.147(5) -0.061(3) 0.015(3) 0.004(4)
Cl(3) 0.21(1) 0.21(1) 0.29(1) 0.037(9) 0.01(1) 0.01(1)
N(1) 0.030(2) 0.029(2) 0.040(2) 0.000(1) 0.006(1) -0.003(1)
N(2) 0.029(2) 0.031(2) 0.038(2) 0.000(1) 0.006(1) -0.003(1)
N(3) 0.033(2) 0.057(2) 0.046(2) 0.002(2) 0.015(1) 0.002(2)
N(4) 0.033(2) 0.049(2) 0.049(2) 0.004(2) 0.015(2) -0.002(2)
C(1) 0.035(2) 0.026(2) 0.041(2) 0.000(2) 0.008(2) 0.000(2)
C(2) 0.048(2) 0.031(2) 0.045(2) 0.003(2) 0.013(2) 0.000(2)
C(3) 0.045(2) 0.031(2) 0.049(3) -0.001(2) 0.005(2) -0.004(2)
C(4) 0.031(2) 0.030(2) 0.043(2) -0.001(2) 0.011(2) -0.004(2)
C(5) 0.033(2) 0.034(2) 0.043(2) -0.003(2) 0.008(2) -0.008(2)
C(6) 0.029(2) 0.035(2) 0.045(2) -0.001(2) 0.008(2) -0.006(2)
C(7) 0.040(2) 0.040(2) 0.043(2) -0.005(2) 0.003(2) -0.007(2)
C(8) 0.047(2) 0.044(3) 0.037(2) 0.004(2) 0.002(2) 0.004(2)
C(9) 0.032(2) 0.035(2) 0.035(2) 0.001(2) 0.008(2) 0.000(2)
C(10) 0.034(2) 0.041(2) 0.033(2) 0.005(2) 0.008(2) 0.000(2)
C(11) 0.039(2) 0.033(2) 0.044(2) -0.003(2) 0.001(2) -0.007(2)
C(12) 0.044(2) 0.045(3) 0.053(3) -0.005(2) 0.005(2) -0.008(2)
C(13) 0.056(3) 0.047(3) 0.071(4) -0.020(2) 0.001(3) -0.009(3)
C(14) 0.071(4) 0.037(3) 0.056(3) -0.006(2) 0.001(3) -0.012(2)
C(15) 0.064(3) 0.048(3) 0.051(3) 0.004(2) 0.009(2) -0.014(2)
C(16) 0.053(3) 0.040(3) 0.053(3) 0.003(2) 0.007(2) -0.010(2)
C(17) 0.064(3) 0.073(4) 0.076(4) -0.028(3) 0.030(3) -0.015(3)
C(18) 0.103(5) 0.058(4) 0.072(4) -0.018(4) 0.001(4) -0.020(3)
C(19) 0.072(3) 0.065(4) 0.067(3) -0.003(3) 0.034(3) -0.012(3)
C(20) 0.040(2) 0.034(2) 0.039(2) 0.004(2) 0.008(2) 0.001(2)
C(21) 0.057(3) 0.055(3) 0.043(2) 0.021(2) 0.012(2) 0.006(2)
C(22) 0.070(3) 0.069(4) 0.052(3) 0.034(3) 0.015(3) 0.011(3)
C(23) 0.067(3) 0.051(3) 0.049(3) 0.006(3) 0.006(3) 0.010(2)
C(24) 0.075(4) 0.060(3) 0.046(3) -0.011(3) 0.014(3) 0.011(2)
C(25) 0.052(3) 0.049(3) 0.039(2) -0.005(2) 0.009(2) 0.002(2)
C(26) 0.081(4) 0.144(7) 0.068(4) 0.063(4) 0.043(3) 0.037(4)
C(27) 0.101(5) 0.069(4) 0.074(4) 0.016(4) 0.005(4) 0.027(3)
C(28) 0.049(3) 0.096(5) 0.056(3) -0.001(3) 0.022(2) 0.006(3)
C(29) 0.032(2) 0.030(2) 0.048(2) 0.004(1) 0.018(2) 0.007(2)
C(30) 0.033(2) 0.040(3) 0.045(2) 0.006(2) 0.021(2) 0.004(2)
C(31) 0.034(2) 0.046(2) 0.046(2) 0.006(2) 0.019(2) 0.000(2)
C(32) 0.036(2) 0.115(5) 0.049(3) 0.008(3) 0.022(2) -0.013(3)
C(33) 0.034(2) 0.038(3) 0.040(2) 0.001(2) 0.012(2) 0.001(2)

loop_
_atom_type_symbol
_atom_type_description
_atom_type_scat_dispersion_real
_atom_type_scat_dispersion_imag
_atom_type_scat_source
C C 0.003 0.002
;International Tables for Crystallography
(1992, Vol. C, Tables 4.2.6.8 and 6.1.1.1)
;
H H 0.000 0.000
;International Tables for Crystallography
(1992, Vol. C, Table 6.1.1.2)
;
N N 0.006 0.003
;International Tables for Crystallography
(1992, Vol. C, Tables 4.2.6.8 and 6.1.1.1)
;
Cl Cl 0.148 0.159
;International Tables for Crystallography
(1992, Vol. C, Tables 4.2.6.8 and 6.1.1.1)
;
Mn Mn 0.337 0.728
;International Tables for Crystallography
(1992, Vol. C, Tables 4.2.6.8 and 6.1.1.1)
;

loop_
_geom_angle_atom_site_label_1
_geom_angle_atom_site_label_2
_geom_angle_atom_site_label_3
_geom_angle
_geom_angle_site_symmetry_1
_geom_angle_site_symmetry_2
_geom_angle_site_symmetry_3
_geom_angle_publ_flag
N(1) Mn(1) N(1) 180.0 . 1_555 3_757 yes
N(1) Mn(1) N(2) 90.0(1) . 1_555 1_555 yes
N(1) Mn(1) N(2) 90.0(1) . 1_555 3_757 yes
N(1) Mn(1) N(2) 90.0(1) . 3_757 1_555 yes
N(1) Mn(1) N(2) 90.0(1) . 3_757 3_757 yes
N(2) Mn(1) N(2) 180.0 . 1_555 3_757 yes
Mn(1) N(1) C(1) 127.6(3) . 1_555 1_555 yes
Mn(1) N(1) C(4) 127.2(3) . 1_555 1_555 yes
C(1) N(1) C(4) 105.2(3) . 1_555 1_555 yes
Mn(1) N(2) C(6) 127.4(3) . 1_555 1_555 yes
Mn(1) N(2) C(9) 127.0(3) . 1_555 1_555 yes
C(6) N(2) C(9) 105.6(3) . 1_555 1_555 yes
C(29) N(4) C(33) 120.2(4) . 1_555 1_555 yes
N(1) C(1) C(2) 109.8(3) . 1_555 1_555 yes
N(1) C(1) C(10) 125.3(4) . 1_555 3_757 yes
C(2) C(1) C(10) 124.8(4) . 1_555 3_757 yes
C(1) C(2) C(3) 108.1(4) . 1_555 1_555 yes
C(1) C(2) H(1) 126.0 . 1_555 1_555 no
C(3) C(2) H(1) 126.0 . 1_555 1_555 no
C(2) C(3) C(4) 107.3(4) . 1_555 1_555 yes
C(2) C(3) H(2) 126.3 . 1_555 1_555 no
C(4) C(3) H(2) 126.3 . 1_555 1_555 no
N(1) C(4) C(3) 109.6(3) . 1_555 1_555 yes
N(1) C(4) C(5) 125.2(4) . 1_555 1_555 yes
C(3) C(4) C(5) 125.2(4) . 1_555 1_555 yes
C(4) C(5) C(6) 125.1(4) . 1_555 1_555 yes
C(4) C(5) C(11) 117.3(4) . 1_555 1_555 yes
C(6) C(5) C(11) 117.6(4) . 1_555 1_555 yes
N(2) C(6) C(5) 125.1(4) . 1_555 1_555 yes
N(2) C(6) C(7) 109.6(4) . 1_555 1_555 yes
C(5) C(6) C(7) 125.3(4) . 1_555 1_555 yes
C(6) C(7) C(8) 107.1(4) . 1_555 1_555 yes
C(6) C(7) H(3) 126.4 . 1_555 1_555 no
C(8) C(7) H(3) 126.4 . 1_555 1_555 no
C(7) C(8) C(9) 108.2(4) . 1_555 1_555 yes
C(7) C(8) H(4) 125.9 . 1_555 1_555 no
C(9) C(8) H(4) 125.9 . 1_555 1_555 no
N(2) C(9) C(8) 109.5(4) . 1_555 1_555 yes
N(2) C(9) C(10) 126.3(4) . 1_555 1_555 yes
C(8) C(9) C(10) 124.2(4) . 1_555 1_555 yes
C(1) C(10) C(9) 123.7(4) . 3_757 1_555 yes
C(1) C(10) C(20) 117.7(4) . 3_757 1_555 yes
C(9) C(10) C(20) 118.6(4) . 1_555 1_555 yes
C(5) C(11) C(12) 120.0(5) . 1_555 1_555 yes
C(5) C(11) C(16) 119.0(4) . 1_555 1_555 yes
C(12) C(11) C(16) 120.9(4) . 1_555 1_555 yes
C(11) C(12) C(13) 118.2(6) . 1_555 1_555 yes
C(11) C(12) C(17) 121.2(5) . 1_555 1_555 yes
C(13) C(12) C(17) 120.6(6) . 1_555 1_555 yes
C(12) C(13) C(14) 121.9(6) . 1_555 1_555 yes
C(12) C(13) H(5) 119.0 . 1_555 1_555 no
C(14) C(13) H(5) 119.0 . 1_555 1_555 no
C(13) C(14) C(15) 118.0(5) . 1_555 1_555 yes
C(13) C(14) C(18) 120.6(6) . 1_555 1_555 yes
C(15) C(14) C(18) 121.4(6) . 1_555 1_555 yes
C(14) C(15) C(16) 123.0(6) . 1_555 1_555 yes
C(14) C(15) H(6) 118.5 . 1_555 1_555 no
C(16) C(15) H(6) 118.5 . 1_555 1_555 no
C(11) C(16) C(15) 117.9(5) . 1_555 1_555 yes
C(11) C(16) C(19) 121.1(5) . 1_555 1_555 yes
C(15) C(16) C(19) 121.0(6) . 1_555 1_555 yes
C(12) C(17) H(7) 109.5 . 1_555 1_555 no
C(12) C(17) H(8) 109.5 . 1_555 1_555 no
C(12) C(17) H(9) 109.5 . 1_555 1_555 no
H(7) C(17) H(8) 109.5 . 1_555 1_555 no
H(7) C(17) H(9) 109.5 . 1_555 1_555 no
H(8) C(17) H(9) 109.5 . 1_555 1_555 no
C(14) C(18) H(10) 109.5 . 1_555 1_555 no
C(14) C(18) H(11) 109.5 . 1_555 1_555 no
C(14) C(18) H(12) 109.5 . 1_555 1_555 no
H(10) C(18) H(11) 109.5 . 1_555 1_555 no
H(10) C(18) H(12) 109.5 . 1_555 1_555 no
H(11) C(18) H(12) 109.5 . 1_555 1_555 no
C(16) C(19) H(13) 109.5 . 1_555 1_555 no
C(16) C(19) H(14) 109.5 . 1_555 1_555 no
C(16) C(19) H(15) 109.5 . 1_555 1_555 no
H(13) C(19) H(14) 109.5 . 1_555 1_555 no
H(13) C(19) H(15) 109.5 . 1_555 1_555 no
H(14) C(19) H(15) 109.5 . 1_555 1_555 no
C(10) C(20) C(21) 120.2(5) . 1_555 1_555 yes
C(10) C(20) C(25) 119.6(4) . 1_555 1_555 yes
C(21) C(20) C(25) 120.2(4) . 1_555 1_555 yes
C(20) C(21) C(22) 119.3(6) . 1_555 1_555 yes
C(20) C(21) C(26) 121.3(5) . 1_555 1_555 yes
C(22) C(21) C(26) 119.4(6) . 1_555 1_555 yes
C(21) C(22) C(23) 121.4(6) . 1_555 1_555 yes
C(21) C(22) H(16) 119.3 . 1_555 1_555 no
C(23) C(22) H(16) 119.3 . 1_555 1_555 no
C(22) C(23) C(24) 119.0(5) . 1_555 1_555 yes
C(22) C(23) C(27) 122.4(6) . 1_555 1_555 yes
C(24) C(23) C(27) 118.5(6) . 1_555 1_555 yes
C(23) C(24) C(25) 121.4(6) . 1_555 1_555 yes
C(23) C(24) H(17) 119.3 . 1_555 1_555 no
C(25) C(24) H(17) 119.3 . 1_555 1_555 no
C(20) C(25) C(24) 118.7(5) . 1_555 1_555 yes
C(20) C(25) C(28) 120.5(5) . 1_555 1_555 yes
C(24) C(25) C(28) 120.7(6) . 1_555 1_555 yes
C(21) C(26) H(18) 109.5 . 1_555 1_555 no
C(21) C(26) H(19) 109.5 . 1_555 1_555 no
C(21) C(26) H(20) 109.5 . 1_555 1_555 no
H(18) C(26) H(19) 109.5 . 1_555 1_555 no
H(18) C(26) H(20) 109.5 . 1_555 1_555 no
H(19) C(26) H(20) 109.5 . 1_555 1_555 no
C(23) C(27) H(21) 109.5 . 1_555 1_555 no
C(23) C(27) H(22) 109.5 . 1_555 1_555 no
C(23) C(27) H(23) 109.5 . 1_555 1_555 no
H(21) C(27) H(22) 109.5 . 1_555 1_555 no
H(21) C(27) H(23) 109.5 . 1_555 1_555 no
H(22) C(27) H(23) 109.5 . 1_555 1_555 no
C(25) C(28) H(24) 109.5 . 1_555 1_555 no
C(25) C(28) H(25) 109.5 . 1_555 1_555 no
C(25) C(28) H(26) 109.5 . 1_555 1_555 no
H(24) C(28) H(25) 109.5 . 1_555 1_555 no
H(24) C(28) H(26) 109.5 . 1_555 1_555 no
H(25) C(28) H(26) 109.5 . 1_555 1_555 no
N(4) C(29) C(30) 123.8(4) . 1_555 1_555 yes
N(4) C(29) C(31) 117.2(4) . 1_555 3_857 yes
C(30) C(29) C(31) 119.0(4) . 1_555 3_857 yes
C(29) C(30) C(31) 122.0(5) . 1_555 1_555 yes
C(29) C(30) H(27) 119.0 . 1_555 1_555 no
C(31) C(30) H(27) 119.0 . 1_555 1_555 no
C(29) C(31) C(30) 119.0(4) . 3_857 1_555 yes
C(29) C(31) C(32) 118.8(4) . 3_857 1_555 yes
C(30) C(31) C(32) 122.1(5) . 1_555 1_555 yes
C(31) C(32) H(28) 109.5 . 1_555 1_555 no
C(31) C(32) H(29) 109.5 . 1_555 1_555 no
C(31) C(32) H(30) 109.5 . 1_555 1_555 no
H(28) C(32) H(29) 109.5 . 1_555 1_555 no
H(28) C(32) H(30) 109.5 . 1_555 1_555 no
H(29) C(32) H(30) 109.5 . 1_555 1_555 no
N(3) C(33) N(4) 172.8(5) . 1_555 1_555 yes
Cl(1) C(34) C(39) 118.3(6) . 1_555 1_555 yes
Cl(1) C(34) C(35) 121.6(5) . 1_555 1_555 yes
C(39) C(34) C(35) 120.0(6) . 1_555 1_555 yes
H(35) C(39) C(34) 120.0 . 1_555 1_555 no
H(35) C(39) C(38) 120.0 . 1_555 1_555 no
C(34) C(39) C(38) 120.0(7) . 1_555 1_555 yes
H(34) C(38) C(39) 120.0 . 1_555 1_555 no
H(34) C(38) C(37) 120.0 . 1_555 1_555 no
C(39) C(38) C(37) 120.0(7) . 1_555 1_555 yes
H(33) C(37) C(38) 121.4 . 1_555 1_555 no
H(33) C(37) C(46) 118.3 . 1_555 1_555 no
C(38) C(37) C(46) 120.0(7) . 1_555 1_555 yes
H(32) C(46) C(37) 117.5 . 1_555 1_555 no
H(32) C(46) C(35) 118.6 . 1_555 1_555 no
C(37) C(46) C(35) 120.0(7) . 1_555 1_555 yes
H(31) C(35) C(34) 121.6 . 1_555 1_555 no
H(31) C(35) C(46) 118.2 . 1_555 1_555 no
C(34) C(35) C(46) 120.0(6) . 1_555 1_555 yes
Cl(2) C(43) C(44) 121.3(7) . 1_555 1_555 yes
Cl(2) C(43) C(42) 118.6(7) . 1_555 1_555 yes
C(44) C(43) C(42) 120.0(7) . 1_555 1_555 yes
H(38) C(44) C(43) 120.0 . 1_555 1_555 no
H(38) C(44) C(45) 120.0 . 1_555 1_555 no
C(43) C(44) C(45) 120.0(7) . 1_555 1_555 yes
H(39) C(45) C(44) 120.0 . 1_555 1_555 no
H(39) C(45) C(40) 120.0 . 1_555 1_555 no
C(44) C(45) C(40) 120.0(8) . 1_555 1_555 yes
Cl(3) C(40) C(45) 124(1) . 1_555 1_555 yes
Cl(3) C(40) C(41) 115(1) . 1_555 1_555 yes
C(45) C(40) C(41) 120.0(7) . 1_555 1_555 yes
H(36) C(41) C(40) 120.0 . 1_555 1_555 no
H(36) C(41) C(42) 120.0 . 1_555 1_555 no
C(40) C(41) C(42) 120.0(8) . 1_555 1_555 yes
H(37) C(42) C(43) 120.0 . 1_555 1_555 no
H(37) C(42) C(41) 120.0 . 1_555 1_555 no
C(43) C(42) C(41) 120.0(7) . 1_555 1_555 yes

loop_
_geom_bond_atom_site_label_1
_geom_bond_atom_site_label_2
_geom_bond_distance
_geom_bond_site_symmetry_1
_geom_bond_site_symmetry_2
_geom_bond_publ_flag
Mn(1) N(1) 2.006(4) . . yes
Mn(1) N(1) 2.006(4) . 3_757 yes
Mn(1) N(2) 2.011(3) . . yes
Mn(1) N(2) 2.011(3) . 3_757 yes
Cl(1) C(34) 1.714(7) . . yes
Cl(2) C(43) 1.498(10) . . yes
Cl(3) C(40) 1.14(2) . . yes
N(1) C(1) 1.380(5) . . yes
N(1) C(4) 1.389(5) . . yes
N(2) C(6) 1.382(6) . . yes
N(2) C(9) 1.373(5) . . yes
N(3) C(33) 1.172(6) . . yes
N(4) C(29) 1.356(5) . . yes
N(4) C(33) 1.298(7) . . yes
C(1) C(2) 1.424(6) . . yes
C(1) C(10) 1.405(6) . 3_757 yes
C(2) C(3) 1.331(6) . . yes
C(2) H(1) 0.950 . . no
C(3) C(4) 1.433(6) . . yes
C(3) H(2) 0.950 . . no
C(4) C(5) 1.390(6) . . yes
C(5) C(6) 1.392(6) . . yes
C(5) C(11) 1.516(6) . . yes
C(6) C(7) 1.433(6) . . yes
C(7) C(8) 1.326(7) . . yes
C(7) H(3) 0.950 . . no
C(8) C(9) 1.428(6) . . yes
C(8) H(4) 0.950 . . no
C(9) C(10) 1.400(6) . . yes
C(10) C(20) 1.500(6) . . yes
C(11) C(12) 1.400(8) . . yes
C(11) C(16) 1.398(8) . . yes
C(12) C(13) 1.399(8) . . yes
C(12) C(17) 1.494(10) . . yes
C(13) C(14) 1.390(10) . . yes
C(13) H(5) 0.950 . . no
C(14) C(15) 1.365(9) . . yes
C(14) C(18) 1.512(9) . . yes
C(15) C(16) 1.395(8) . . yes
C(15) H(6) 0.950 . . no
C(16) C(19) 1.507(9) . . yes
C(17) H(7) 0.950 . . no
C(17) H(8) 0.950 . . no
C(17) H(9) 0.950 . . no
C(18) H(10) 0.950 . . no
C(18) H(11) 0.950 . . no
C(18) H(12) 0.950 . . no
C(19) H(13) 0.950 . . no
C(19) H(14) 0.950 . . no
C(19) H(15) 0.950 . . no
C(20) C(21) 1.396(8) . . yes
C(20) C(25) 1.394(8) . . yes
C(21) C(22) 1.393(8) . . yes
C(21) C(26) 1.52(1) . . yes
C(22) C(23) 1.371(10) . . yes
C(22) H(16) 0.950 . . no
C(23) C(24) 1.384(10) . . yes
C(23) C(27) 1.523(9) . . yes
C(24) C(25) 1.398(8) . . yes
C(24) H(17) 0.950 . . no
C(25) C(28) 1.513(9) . . yes
C(26) H(18) 0.950 . . no
C(26) H(19) 0.950 . . no
C(26) H(20) 0.950 . . no
C(27) H(21) 0.950 . . no
C(27) H(22) 0.950 . . no
C(27) H(23) 0.950 . . no
C(28) H(24) 0.950 . . no
C(28) H(25) 0.950 . . no
C(28) H(26) 0.950 . . no
C(29) C(30) 1.407(7) . . yes
C(29) C(31) 1.436(7) . 3_857 yes
C(30) C(31) 1.368(6) . . yes
C(30) H(27) 0.950 . . no
C(31) C(32) 1.519(8) . . yes
C(32) H(28) 0.950 . . no
C(32) H(29) 0.950 . . no
C(32) H(30) 0.950 . . no
C(34) C(39) 1.395(9) . . yes
C(34) C(35) 1.39(1) . . yes
C(39) C(38) 1.39(1) . . yes
C(38) C(37) 1.39(1) . . yes
C(37) C(46) 1.39(1) . . yes
C(46) C(35) 1.39(1) . . yes
C(43) C(44) 1.39(1) . . yes
C(43) C(42) 1.39(1) . . yes
C(44) C(45) 1.39(1) . . yes
C(45) C(40) 1.39(1) . . yes
C(40) C(41) 1.39(1) . . yes
C(41) C(42) 1.39(1) . . yes

loop_
_geom_contact_atom_site_label_1
_geom_contact_atom_site_label_2
_geom_contact_distance
_geom_contact_site_symmetry_1
_geom_contact_site_symmetry_2
_geom_contact_publ_flag
Mn(1) C(33) 3.379(5) . . ?
Mn(1) C(33) 3.379(5) . 3_757 ?
Cl(1) C(39) 2.674(8) . . ?
Cl(1) C(35) 2.717(9) . . ?
Cl(1) C(32) 3.531(8) . 3_858 ?
Cl(2) C(44) 2.52(1) . . ?
Cl(2) C(19) 3.60(1) . 1_655 ?
Cl(3) C(42) 3.41(2) . . ?
Cl(3) C(44) 3.48(2) . . ?
N(1) N(3) 2.985(6) . 3_757 ?
N(1) N(3) 3.060(6) . . ?
N(2) N(3) 2.987(6) . . ?
N(2) N(3) 3.065(5) . 3_757 ?
N(4) C(18) 3.480(9) . 4_554 ?
N(4) C(42) 3.552(8) . 3_857 ?
C(14) C(38) 3.479(10) . . ?
C(15) C(38) 3.515(9) . . ?
C(18) C(29) 3.539(8) . 4_555 ?

loop_
_geom_torsion_atom_site_label_1
_geom_torsion_atom_site_label_2
_geom_torsion_atom_site_label_3
_geom_torsion_atom_site_label_4
_geom_torsion
_geom_torsion_site_symmetry_1
_geom_torsion_site_symmetry_2
_geom_torsion_site_symmetry_3
_geom_torsion_site_symmetry_4
_geom_torsion_publ_flag
Mn(1) N(1) C(1) C(2) 178.5(3) 1_555 1_555 1_555 1_555 yes
Mn(1) N(1) C(1) C(10) -1.2(7) 1_555 1_555 1_555 3_757 yes
Mn(1) N(1) C(4) C(3) -178.8(3) 1_555 1_555 1_555 1_555 yes
Mn(1) N(1) C(4) C(5) 2.2(7) 1_555 1_555 1_555 1_555 yes
Mn(1) N(1) C(1) C(2) -178.5(3) 1_555 3_757 3_757 3_757 yes
Mn(1) N(1) C(1) C(10) 1.2(7) 1_555 3_757 3_757 1_555 yes
Mn(1) N(1) C(4) C(3) 178.8(3) 1_555 3_757 3_757 3_757 yes
Mn(1) N(1) C(4) C(5) -2.2(7) 1_555 3_757 3_757 3_757 yes
Mn(1) N(2) C(6) C(5) 0.7(7) 1_555 1_555 1_555 1_555 yes
Mn(1) N(2) C(6) C(7) -179.4(3) 1_555 1_555 1_555 1_555 yes
Mn(1) N(2) C(9) C(8) 179.8(3) 1_555 1_555 1_555 1_555 yes
Mn(1) N(2) C(9) C(10) 0.6(7) 1_555 1_555 1_555 1_555 yes
Mn(1) N(2) C(6) C(5) -0.7(7) 1_555 3_757 3_757 3_757 yes
Mn(1) N(2) C(6) C(7) 179.4(3) 1_555 3_757 3_757 3_757 yes
Mn(1) N(2) C(9) C(8) -179.8(3) 1_555 3_757 3_757 3_757 yes
Mn(1) N(2) C(9) C(10) -0.6(7) 1_555 3_757 3_757 3_757 yes
Cl(1) C(34) C(39) C(38) 176.3(6) 1_555 1_555 1_555 1_555 yes
Cl(1) C(34) C(35) C(46) -176.1(6) 1_555 1_555 1_555 1_555 yes
Cl(2) C(43) C(44) C(45) 177.0(8) 1_555 1_555 1_555 1_555 yes
Cl(2) C(43) C(42) C(41) -177.1(7) 1_555 1_555 1_555 1_555 yes
Cl(3) C(40) C(45) C(44) 173(1) 1_555 1_555 1_555 1_555 yes
Cl(3) C(40) C(41) C(42) -174(1) 1_555 1_555 1_555 1_555 yes
N(1) Mn(1) N(1) C(1) 101.4 1_555 1_555 3_757 3_757 yes
N(1) Mn(1) N(1) C(4) -77.3 1_555 1_555 3_757 3_757 yes
N(1) Mn(1) N(2) C(6) -0.2(4) 1_555 1_555 1_555 1_555 yes
N(1) Mn(1) N(2) C(9) 179.3(4) 1_555 1_555 1_555 1_555 yes
N(1) Mn(1) N(2) C(6) -179.8(4) 1_555 1_555 3_757 3_757 yes
N(1) Mn(1) N(2) C(9) 0.7(4) 1_555 1_555 3_757 3_757 yes
N(1) C(1) C(2) C(3) 0.6(6) 1_555 1_555 1_555 1_555 yes
N(1) C(1) C(10) C(9) 1.6(8) 1_555 1_555 3_757 3_757 yes
N(1) C(1) C(10) C(20) -175.8(5) 1_555 1_555 3_757 3_757 yes
N(1) C(4) C(3) C(2) 0.2(6) 1_555 1_555 1_555 1_555 yes
N(1) C(4) C(5) C(6) -1.6(8) 1_555 1_555 1_555 1_555 yes
N(1) C(4) C(5) C(11) -179.8(5) 1_555 1_555 1_555 1_555 yes
N(2) Mn(1) N(1) C(1) -179.8(4) 1_555 1_555 1_555 1_555 yes
N(2) Mn(1) N(1) C(4) -1.1(4) 1_555 1_555 1_555 1_555 yes
N(2) Mn(1) N(1) C(1) -0.2(4) 1_555 1_555 3_757 3_757 yes
N(2) Mn(1) N(1) C(4) -178.9(4) 1_555 1_555 3_757 3_757 yes
N(2) C(6) C(5) C(4) 0.1(8) 1_555 1_555 1_555 1_555 yes
N(2) C(6) C(5) C(11) 178.3(5) 1_555 1_555 1_555 1_555 yes
N(2) C(6) C(7) C(8) -1.1(6) 1_555 1_555 1_555 1_555 yes
N(2) C(9) C(8) C(7) -0.1(6) 1_555 1_555 1_555 1_555 yes
N(2) C(9) C(10) C(1) 0.6(8) 1_555 1_555 1_555 3_757 yes
N(2) C(9) C(10) C(20) -176.8(5) 1_555 1_555 1_555 1_555 yes
N(3) C(33) N(4) C(29) 155(3) 1_555 1_555 1_555 1_555 yes
N(4) C(29) C(30) C(31) -179.7(5) 1_555 1_555 1_555 1_555 yes
N(4) C(29) C(31) C(30) 179.7(4) 1_555 1_555 3_857 3_857 yes
N(4) C(29) C(31) C(32) -0.4(7) 1_555 1_555 3_857 3_857 yes
C(1) N(1) C(4) C(3) 0.1(5) 1_555 1_555 1_555 1_555 yes
C(1) N(1) C(4) C(5) -178.9(5) 1_555 1_555 1_555 1_555 yes
C(1) C(2) C(3) C(4) -0.5(6) 1_555 1_555 1_555 1_555 yes
C(1) C(10) C(9) C(8) 178.5(5) 1_555 3_757 3_757 3_757 yes
C(1) C(10) C(20) C(21) -90.6(6) 1_555 3_757 3_757 3_757 yes
C(1) C(10) C(20) C(25) 90.7(6) 1_555 3_757 3_757 3_757 yes
C(2) C(1) N(1) C(4) -0.4(5) 1_555 1_555 1_555 1_555 yes
C(2) C(1) C(10) C(9) -178.2(5) 1_555 1_555 3_757 3_757 yes
C(2) C(1) C(10) C(20) 4.4(8) 1_555 1_555 3_757 3_757 yes
C(2) C(3) C(4) C(5) 179.2(5) 1_555 1_555 1_555 1_555 yes
C(3) C(2) C(1) C(10) -179.7(5) 1_555 1_555 1_555 3_757 yes
C(3) C(4) C(5) C(6) 179.5(5) 1_555 1_555 1_555 1_555 yes
C(3) C(4) C(5) C(11) 1.3(8) 1_555 1_555 1_555 1_555 yes
C(4) N(1) C(1) C(10) 179.8(5) 1_555 1_555 1_555 3_757 yes
C(4) C(5) C(6) C(7) -179.8(5) 1_555 1_555 1_555 1_555 yes
C(4) C(5) C(11) C(12) -86.5(6) 1_555 1_555 1_555 1_555 yes
C(4) C(5) C(11) C(16) 94.9(6) 1_555 1_555 1_555 1_555 yes
C(5) C(6) N(2) C(9) -178.9(5) 1_555 1_555 1_555 1_555 yes
C(5) C(6) C(7) C(8) 178.8(5) 1_555 1_555 1_555 1_555 yes
C(5) C(11) C(12) C(13) -178.9(4) 1_555 1_555 1_555 1_555 yes
C(5) C(11) C(12) C(17) 2.2(7) 1_555 1_555 1_555 1_555 yes
C(5) C(11) C(16) C(15) 178.6(4) 1_555 1_555 1_555 1_555 yes
C(5) C(11) C(16) C(19) 0.0(7) 1_555 1_555 1_555 1_555 yes
C(6) N(2) C(9) C(8) -0.6(5) 1_555 1_555 1_555 1_555 yes
C(6) N(2) C(9) C(10) -179.8(5) 1_555 1_555 1_555 1_555 yes
C(6) C(5) C(11) C(12) 95.1(6) 1_555 1_555 1_555 1_555 yes
C(6) C(5) C(11) C(16) -83.5(6) 1_555 1_555 1_555 1_555 yes
C(6) C(7) C(8) C(9) 0.7(6) 1_555 1_555 1_555 1_555 yes
C(7) C(6) N(2) C(9) 1.0(5) 1_555 1_555 1_555 1_555 yes
C(7) C(6) C(5) C(11) -1.6(8) 1_555 1_555 1_555 1_555 yes
C(7) C(8) C(9) C(10) 179.1(5) 1_555 1_555 1_555 1_555 yes
C(8) C(9) C(10) C(20) 4.1(8) 1_555 1_555 1_555 1_555 yes
C(9) C(10) C(20) C(21) -91.8(6) 1_555 1_555 1_555 1_555 yes
C(9) C(10) C(20) C(25) 86.8(6) 1_555 1_555 1_555 1_555 yes
C(10) C(20) C(21) C(22) -179.6(5) 1_555 1_555 1_555 1_555 yes
C(10) C(20) C(21) C(26) 3.4(8) 1_555 1_555 1_555 1_555 yes
C(10) C(20) C(25) C(24) 178.9(5) 1_555 1_555 1_555 1_555 yes
C(10) C(20) C(25) C(28) -1.4(7) 1_555 1_555 1_555 1_555 yes
C(11) C(12) C(13) C(14) 0.5(8) 1_555 1_555 1_555 1_555 yes
C(11) C(16) C(15) C(14) 0.1(8) 1_555 1_555 1_555 1_555 yes
C(12) C(11) C(16) C(15) 0.0(7) 1_555 1_555 1_555 1_555 yes
C(12) C(11) C(16) C(19) -178.6(5) 1_555 1_555 1_555 1_555 yes
C(12) C(13) C(14) C(15) -0.4(8) 1_555 1_555 1_555 1_555 yes
C(12) C(13) C(14) C(18) -179.6(5) 1_555 1_555 1_555 1_555 yes
C(13) C(12) C(11) C(16) -0.4(7) 1_555 1_555 1_555 1_555 yes
C(13) C(14) C(15) C(16) 0.0(8) 1_555 1_555 1_555 1_555 yes
C(14) C(13) C(12) C(17) 179.4(5) 1_555 1_555 1_555 1_555 yes
C(14) C(15) C(16) C(19) 178.8(5) 1_555 1_555 1_555 1_555 yes
C(16) C(11) C(12) C(17) -179.2(5) 1_555 1_555 1_555 1_555 yes
C(16) C(15) C(14) C(18) 179.2(5) 1_555 1_555 1_555 1_555 yes
C(20) C(21) C(22) C(23) 0.1(9) 1_555 1_555 1_555 1_555 yes
C(20) C(25) C(24) C(23) 1.3(8) 1_555 1_555 1_555 1_555 yes
C(21) C(20) C(25) C(24) -2.5(7) 1_555 1_555 1_555 1_555 yes
C(21) C(20) C(25) C(28) 177.2(5) 1_555 1_555 1_555 1_555 yes
C(21) C(22) C(23) C(24) -1.3(9) 1_555 1_555 1_555 1_555 yes
C(21) C(22) C(23) C(27) -178.8(6) 1_555 1_555 1_555 1_555 yes
C(22) C(21) C(20) C(25) 1.8(8) 1_555 1_555 1_555 1_555 yes
C(22) C(23) C(24) C(25) 0.6(9) 1_555 1_555 1_555 1_555 yes
C(23) C(22) C(21) C(26) 177.2(6) 1_555 1_555 1_555 1_555 yes
C(23) C(24) C(25) C(28) -178.4(6) 1_555 1_555 1_555 1_555 yes
C(25) C(20) C(21) C(26) -175.2(5) 1_555 1_555 1_555 1_555 yes
C(25) C(24) C(23) C(27) 178.2(6) 1_555 1_555 1_555 1_555 yes
C(29) C(30) C(31) C(32) -179.3(5) 1_555 1_555 1_555 1_555 yes
C(30) C(29) N(4) C(33) 3.7(7) 1_555 1_555 1_555 1_555 yes
C(30) C(29) C(31) C(32) -179.3(5) 1_555 1_555 3_857 3_857 yes
C(31) C(29) N(4) C(33) 175.1(4) 1_555 3_857 3_857 3_857 yes
C(34) C(39) C(38) C(37) 0(1) 1_555 1_555 1_555 1_555 yes
C(34) C(35) C(46) C(37) 0(1) 1_555 1_555 1_555 1_555 yes
C(39) C(34) C(35) C(46) 0(1) 1_555 1_555 1_555 1_555 yes
C(39) C(38) C(37) C(46) 0(1) 1_555 1_555 1_555 1_555 yes
C(38) C(39) C(34) C(35) 0(1) 1_555 1_555 1_555 1_555 yes
C(38) C(37) C(46) C(35) 0(1) 1_555 1_555 1_555 1_555 yes
C(43) C(44) C(45) C(40) 0(1) 1_555 1_555 1_555 1_555 yes
C(43) C(42) C(41) C(40) 0(1) 1_555 1_555 1_555 1_555 yes
C(44) C(43) C(42) C(41) 0(1) 1_555 1_555 1_555 1_555 yes
C(44) C(45) C(40) C(41) 0(1) 1_555 1_555 1_555 1_555 yes
C(45) C(44) C(43) C(42) 0(1) 1_555 1_555 1_555 1_555 yes
C(45) C(40) C(41) C(42) 0(1) 1_555 1_555 1_555 1_555 yes
